data_4030842
loop_
_publ_author_name
'Mujica, C.'
'Llanos, J.'
'Carvajal, G.'
'Wittke, O.'

_publ_section_title
;
 Synthesis and crystal structure of Na2Cu3VS4
;
_journal_name_full 'European Journal of Solid State and Inorganic Chemistry'
_journal_page_first 987
_journal_page_last 992
_journal_volume 33
_journal_year 1996
_chemical_formula_sum 'Cu1.5 Na S2 V0.5'
_chemical_formula_weight 208.48
_space_group_IT_number 147
_symmetry_cell_setting trigonal
_symmetry_Int_Tables_number 147
_symmetry_space_group_name_Hall '-P 3'
_symmetry_space_group_name_H-M 'P -3'
_cell_angle_alpha 90
_cell_angle_beta 90
_cell_angle_gamma 120
_cell_formula_units_Z 1
_cell_length_a 3.862(1)
_cell_length_b 3.862(1)
_cell_length_c 6.822(1)
_cell_volume 88.12(3)
_diffrn_ambient_temperature 298
_diffrn_radiation_probe x-ray
_diffrn_radiation_type MoK\a
_diffrn_radiation_wavelength 0.71073
_exptl_absorpt_coefficient_mu 11.576
_exptl_crystal_density_diffrn 3.935
_exptl_crystal_F_000 98
_refine_ls_number_parameters 11
_refine_ls_number_reflns 300
_refine_ls_R_factor_gt 0.054
_refine_ls_wR_factor_gt 0.088
_cod_data_source_file EJSSIC-1996-33-987-992.cif
_cod_data_source_block Na2Cu3VS4
_cod_original_cell_volume 88.12(5)
_cod_database_code 4030842

loop_
_symmetry_equiv_pos_site_id
_symmetry_equiv_pos_as_xyz
1 x,y,z
2 -y,x-y,z
3 -x+y,-x,z
4 -x,-y,-z
5 y,-x+y,-z
6 x-y,x,-z

loop_
_atom_site_label
_atom_site_type_symbol
_atom_site_thermal_displace_type
_atom_site_fract_x
_atom_site_fract_y
_atom_site_fract_z
_atom_site_occupancy
_atom_site_U_iso_or_equiv
Cu Cu Uiso 0.33333 0.66667 0.38150(10) 0.771(9) 0.0200(10)
S S Uiso 0.66667 0.33333 0.2701(2) 1.000 0.0160(10)
V V Uiso 0.33333 0.66667 0.38150(10) 0.228(9) 0.0200(10)
Na Na Uiso 0.00000 0.00000 0.00000 1.000 0.0230(10)

loop_
_atom_type_symbol
_atom_type_description
_atom_type_scat_dispersion_real
_atom_type_scat_dispersion_imag
_atom_type_scat_source
Cu Cu 0.3201 1.2651 ' International Tables Vol C Tables 4.2.6.8 and 6.1.1.4'
Na Na 0.0362 0.0249 ' International Tables Vol C Tables 4.2.6.8 and 6.1.1.4'
S S 0.1246 0.1234 ' International Tables Vol C Tables 4.2.6.8 and 6.1.1.4'

loop_
_geom_angle_atom_site_label_1
_geom_angle_atom_site_label_2
_geom_angle_atom_site_label_3
_geom_angle
_geom_angle_site_symmetry_1
_geom_angle_site_symmetry_3
_geom_angle_publ_flag
S Cu S 110.11(3) . 1_455 yes
S Cu S 110.11(3) . 1_565 yes
S Cu S 108.82(4) . 4_666 yes
S Cu S 110.11(3) 1_455 1_565 yes
S Cu S 108.82(4) 1_455 4_666 yes
S Cu S 108.82(4) 1_565 4_666 yes
S V S 110.11(3) . 1_565 yes
S V S 108.82(4) . 4_666 yes
S V S 110.11(3) 1_455 1_565 yes
S V S 108.82(4) 1_455 4_666 yes
S V S 108.82(4) 1_565 4_666 yes
S V S 110.11(3) . 1_455 yes
Cu S Cu 71.18(4) 1_655 4_666 yes
Cu S Cu 110.11(3) . 1_545 yes
Cu S Cu 110.11(3) . 1_655 yes
Cu S Cu 71.18(4) . 4_666 yes
Cu S Cu 110.11(3) 1_545 1_655 yes
Cu S Cu 71.18(4) 1_545 4_666 yes

loop_
_geom_bond_atom_site_label_1
_geom_bond_atom_site_label_2
_geom_bond_distance
_geom_bond_site_symmetry_2
_geom_bond_publ_flag
Cu S 2.3557(8) . yes
Cu S 2.3557(8) 1_455 yes
Cu S 2.3557(8) 1_565 yes
Cu S 2.3768(16) 4_666 yes
V S 2.3557(8) . yes
V S 2.3557(8) 1_455 yes
V S 2.3557(8) 1_565 yes
V S 2.3768(16) 4_666 yes
